data_1537304
loop_
_publ_author_name
'Finney, J.J.'
'Rao, N.N.'

_publ_section_title
;
 The Crystal Structure of Cheralite
;
_journal_name_full 'American Mineralogist'
_journal_page_first 13
_journal_page_last 19
_journal_volume 52
_journal_year 1967
_chemical_formula_sum 'Ca0.3 Ce0.15 La0.12 O4 P Th0.4'
_chemical_name_systematic 'Ca.3 Ce.15 La.12 Th.4 P O4'
_space_group_IT_number 14
_symmetry_space_group_name_Hall '-P 2yn'
_symmetry_space_group_name_H-M 'P 1 21/n 1'
_cell_angle_alpha 90
_cell_angle_beta 103.83
_cell_angle_gamma 90
_cell_formula_units_Z 4
_cell_length_a 6.717
_cell_length_b 6.92
_cell_length_c 6.434
_cell_volume 290.393
_citation_journal_id_ASTM AMMIAY
_cod_data_source_file Finney_AMMIAY_1967_386.cif
_cod_data_source_block Ca0.3Ce0.15La0.12O4P1Th0.4
_cod_original_cell_volume 290.3928
_cod_original_sg_symbol_Hall '-P 2ybc (x-z,y,z)'
_cod_original_formula_sum 'Ca0.3 Ce0.15 La0.12 O4 P1 Th0.4'
_cod_database_code 1537304

loop_
_symmetry_equiv_pos_as_xyz
x,y,z
-x+1/2,y+1/2,-z+1/2
-x,-y,-z
x-1/2,-y-1/2,z-1/2

loop_
_atom_site_label
_atom_site_type_symbol
_atom_site_fract_x
_atom_site_fract_y
_atom_site_fract_z
_atom_site_occupancy
_atom_site_U_iso_or_equiv
P1 P+5 0.196 0.163 0.8858 1 0.0
Ca1 Ca+2 0.2198 0.1596 0.3991 0.3 0.0
O3 O-2 0.374 0.2221 0.7898 1 0.0
O2 O-2 0.0238 0.1044 0.6906 1 0.0
O4 O-2 0.1114 0.3337 -0.0011 1 0.0
Ce1 Ce+3 0.2198 0.1596 0.3991 0.15 0.0
O1 O-2 0.2473 0.5064 0.4426 1 0.0
La1 La+3 0.2198 0.1596 0.3991 0.12 0.0
Th1 Th+4 0.2198 0.1596 0.3991 0.4 0.0
